data_7026518
loop_
_publ_author_name
'Ishii, Akihiko'
'Yamaguchi, Yuki'
'Nakata, Norio'

_publ_section_title
;
 Thermal reaction of a (hydrido)(selenolato)platinum(II) complex having a
 dibenzobarrelenyl group leading to three cyclometalations.
;
_journal_issue 27
_journal_name_full 'Dalton transactions (Cambridge, England : 2003)'
_journal_page_first 6181
_journal_page_last 6183
_journal_paper_doi 10.1039/c0dt00483a
_journal_volume 39
_journal_year 2010
_chemical_formula_moiety 'C52 H42 P2 Pt Se, C H2 Cl2'
_chemical_formula_sum 'C53 H44 Cl2 P2 Pt Se'
_chemical_formula_weight 1087.77
_chemical_name_common (PPh3)2PtSeDbb_CH2Cl2
_chemical_name_systematic
;
selenaplatinacycle
;
_space_group_IT_number 2
_symmetry_cell_setting triclinic
_symmetry_Int_Tables_number 2
_symmetry_space_group_name_Hall '-P 1'
_symmetry_space_group_name_H-M 'P -1'
_atom_sites_solution_hydrogens geom
_atom_sites_solution_primary direct
_atom_sites_solution_secondary difmap
_audit_creation_method SHELXL-97
_cell_angle_alpha 84.159(2)
_cell_angle_beta 80.716(2)
_cell_angle_gamma 78.702(2)
_cell_formula_units_Z 2
_cell_length_a 10.5381(8)
_cell_length_b 12.8984(10)
_cell_length_c 17.2005(14)
_cell_measurement_temperature 103(2)
_cell_measurement_theta_max 0.523
_cell_measurement_theta_min 0.342
_cell_volume 2256.7(3)
_computing_cell_refinement 'Bruker SMART'
_computing_data_collection 'Bruker SMART'
_computing_data_reduction 'Bruker SMART'
_computing_molecular_graphics ORTEP
_computing_publication_material CIFTAB
_computing_structure_refinement 'SHELXL-97 (Sheldrick, 1997)'
_computing_structure_solution 'SHELXS-97 (Sheldrick, 1990)'
_diffrn_ambient_temperature 103(2)
_diffrn_measured_fraction_theta_full 0.987
_diffrn_measured_fraction_theta_max 0.987
_diffrn_measurement_device_type 'CCD area detector'
_diffrn_measurement_method 'phi and omega scans'
_diffrn_radiation_monochromator graphite
_diffrn_radiation_source 'fine-focus sealed tube'
_diffrn_radiation_type MoK\a
_diffrn_radiation_wavelength 0.71073
_diffrn_reflns_av_R_equivalents 0.0271
_diffrn_reflns_av_sigmaI/netI 0.0518
_diffrn_reflns_limit_h_max 12
_diffrn_reflns_limit_h_min -12
_diffrn_reflns_limit_k_max 15
_diffrn_reflns_limit_k_min -15
_diffrn_reflns_limit_l_max 20
_diffrn_reflns_limit_l_min -11
_diffrn_reflns_number 13165
_diffrn_reflns_theta_full 25.50
_diffrn_reflns_theta_max 25.50
_diffrn_reflns_theta_min 1.61
_exptl_absorpt_coefficient_mu 4.141
_exptl_absorpt_correction_T_max 0.5227
_exptl_absorpt_correction_T_min 0.3419
_exptl_absorpt_correction_type empirical
_exptl_crystal_colour paleyellow
_exptl_crystal_density_diffrn 1.601
_exptl_crystal_density_meas ?
_exptl_crystal_density_method 'not measured'
_exptl_crystal_description prism
_exptl_crystal_F_000 1076
_exptl_crystal_size_max 0.33
_exptl_crystal_size_mid 0.26
_exptl_crystal_size_min 0.18
_refine_diff_density_max 1.925
_refine_diff_density_min -0.853
_refine_diff_density_rms 0.130
_refine_ls_extinction_method none
_refine_ls_goodness_of_fit_ref 1.001
_refine_ls_hydrogen_treatment constr
_refine_ls_matrix_type full
_refine_ls_number_parameters 532
_refine_ls_number_reflns 8294
_refine_ls_number_restraints 0
_refine_ls_restrained_S_all 1.001
_refine_ls_R_factor_all 0.0417
_refine_ls_R_factor_gt 0.0340
_refine_ls_shift/su_max 0.014
_refine_ls_shift/su_mean 0.000
_refine_ls_structure_factor_coef Fsqd
_refine_ls_weighting_details 'calc w=1/[\s^2^(Fo^2^)+(0.0446P)^2^+0.0000P] where P=(Fo^2^+2Fc^2^)/3'
_refine_ls_weighting_scheme calc
_refine_ls_wR_factor_gt 0.0773
_refine_ls_wR_factor_ref 0.0801
_reflns_number_gt 7223
_reflns_number_total 8294
_reflns_threshold_expression >2sigma(I)
_cod_data_source_file c0dt00483a.txt
_cod_data_source_block naka147
_cod_depositor_comments
;
The following automatic conversions were performed:

'_exptl_crystal_density_meas' value 'not measured' was changed to '?'
- the value is perceived as not measured.

Automatic conversion script
Id: cif_fix_values 3008 2015-01-20 13:52:24Z robertas 
;
_cod_original_sg_symbol_H-M P-1
_cod_database_code 7026518

loop_
_symmetry_equiv_pos_as_xyz
'x, y, z'
'-x, -y, -z'

loop_
_atom_site_label
_atom_site_type_symbol
_atom_site_fract_x
_atom_site_fract_y
_atom_site_fract_z
_atom_site_U_iso_or_equiv
_atom_site_adp_type
_atom_site_occupancy
_atom_site_symmetry_multiplicity
_atom_site_calc_flag
_atom_site_refinement_flags
Pt1 Pt 0.223927(17) 0.275136(13) 0.233301(9) 0.01598(6) Uani 1 1 d .
Se1 Se 0.24210(5) 0.43785(4) 0.14887(3) 0.02846(13) Uani 1 1 d .
C1 C 0.1604(5) 0.4961(4) 0.2503(2) 0.0211(10) Uani 1 1 d .
C2 C 0.0960(5) 0.4014(3) 0.2902(3) 0.0236(11) Uani 1 1 d .
H1 H 0.0148 0.4092 0.2653 0.028 Uiso 1 1 calc R
C3 C 0.0440(5) 0.4197(3) 0.3769(3) 0.0235(10) Uani 1 1 d .
H2 H 0.0983 0.3699 0.4114 0.028 Uiso 1 1 calc R
H3 H -0.0471 0.4073 0.3896 0.028 Uiso 1 1 calc R
C4 C 0.2557(5) 0.5147(3) 0.3023(3) 0.0227(10) Uani 1 1 d .
C5 C 0.3897(5) 0.5036(4) 0.2848(3) 0.0308(12) Uani 1 1 d .
H4 H 0.4333 0.4815 0.2348 0.037 Uiso 1 1 calc R
C6 C 0.4605(6) 0.5251(4) 0.3409(4) 0.0434(15) Uani 1 1 d .
H5 H 0.5526 0.5196 0.3283 0.052 Uiso 1 1 calc R
C7 C 0.3996(6) 0.5542(4) 0.4145(4) 0.0452(16) Uani 1 1 d .
H6 H 0.4492 0.5700 0.4517 0.054 Uiso 1 1 calc R
C8 C 0.2655(6) 0.5603(4) 0.4342(3) 0.0354(13) Uani 1 1 d .
H7 H 0.2235 0.5778 0.4855 0.042 Uiso 1 1 calc R
C9 C 0.1928(5) 0.5406(3) 0.3782(3) 0.0240(11) Uani 1 1 d .
C10 C 0.0524(5) 0.5911(3) 0.2506(3) 0.0232(10) Uani 1 1 d .
C11 C 0.0052(5) 0.6515(4) 0.1860(3) 0.0320(12) Uani 1 1 d .
H8 H 0.0480 0.6395 0.1339 0.038 Uiso 1 1 calc R
C12 C -0.1054(5) 0.7297(4) 0.1991(3) 0.0370(13) Uani 1 1 d .
H9 H -0.1373 0.7718 0.1553 0.044 Uiso 1 1 calc R
C13 C -0.1703(6) 0.7478(4) 0.2745(4) 0.0406(14) Uani 1 1 d .
H10 H -0.2467 0.8009 0.2821 0.049 Uiso 1 1 calc R
C14 C -0.1225(5) 0.6874(4) 0.3392(3) 0.0348(12) Uani 1 1 d .
H11 H -0.1657 0.6997 0.3912 0.042 Uiso 1 1 calc R
C15 C -0.0121(5) 0.6098(4) 0.3273(3) 0.0254(11) Uani 1 1 d .
C16 C 0.0491(5) 0.5374(4) 0.3909(3) 0.0247(11) Uani 1 1 d .
H12 H 0.0063 0.5568 0.4450 0.030 Uiso 1 1 calc R
P1 P 0.35613(12) 0.16744(9) 0.14241(6) 0.0164(2) Uani 1 1 d .
C17 C 0.4060(5) 0.2375(4) 0.0473(3) 0.0205(10) Uani 1 1 d .
C18 C 0.4981(5) 0.3022(4) 0.0447(3) 0.0266(11) Uani 1 1 d .
H13 H 0.5342 0.3072 0.0911 0.032 Uiso 1 1 calc R
C19 C 0.5379(5) 0.3596(4) -0.0246(3) 0.0307(12) Uani 1 1 d .
H14 H 0.6015 0.4030 -0.0258 0.037 Uiso 1 1 calc R
C20 C 0.4851(6) 0.3532(4) -0.0915(3) 0.0385(14) Uani 1 1 d .
H15 H 0.5122 0.3923 -0.1390 0.046 Uiso 1 1 calc R
C21 C 0.3928(6) 0.2904(5) -0.0900(3) 0.0389(14) Uani 1 1 d .
H16 H 0.3571 0.2863 -0.1367 0.047 Uiso 1 1 calc R
C22 C 0.3513(5) 0.2330(4) -0.0208(3) 0.0280(11) Uani 1 1 d .
H17 H 0.2864 0.1909 -0.0199 0.034 Uiso 1 1 calc R
C23 C 0.2712(4) 0.0687(4) 0.1162(2) 0.0182(10) Uani 1 1 d .
C24 C 0.1420(5) 0.1045(4) 0.1049(3) 0.0233(10) Uani 1 1 d .
H18 H 0.1045 0.1770 0.1107 0.028 Uiso 1 1 calc R
C25 C 0.0665(5) 0.0375(4) 0.0856(3) 0.0274(11) Uani 1 1 d .
H19 H -0.0211 0.0640 0.0770 0.033 Uiso 1 1 calc R
C26 C 0.1200(5) -0.0686(4) 0.0788(3) 0.0281(12) Uani 1 1 d .
H20 H 0.0684 -0.1154 0.0660 0.034 Uiso 1 1 calc R
C27 C 0.2477(5) -0.1070(4) 0.0906(3) 0.0271(11) Uani 1 1 d .
H21 H 0.2841 -0.1799 0.0856 0.032 Uiso 1 1 calc R
C28 C 0.3236(5) -0.0383(4) 0.1098(2) 0.0215(10) Uani 1 1 d .
H22 H 0.4112 -0.0649 0.1186 0.026 Uiso 1 1 calc R
C29 C 0.5164(4) 0.1002(3) 0.1649(3) 0.0185(9) Uani 1 1 d .
C30 C 0.6055(5) 0.0401(4) 0.1104(3) 0.0220(10) Uani 1 1 d .
H23 H 0.5808 0.0295 0.0615 0.026 Uiso 1 1 calc R
C31 C 0.7285(5) -0.0040(4) 0.1266(3) 0.0268(11) Uani 1 1 d .
H24 H 0.7887 -0.0441 0.0887 0.032 Uiso 1 1 calc R
C32 C 0.7658(5) 0.0096(4) 0.1986(3) 0.0257(11) Uani 1 1 d .
H25 H 0.8502 -0.0228 0.2104 0.031 Uiso 1 1 calc R
C33 C 0.6793(5) 0.0703(4) 0.2526(3) 0.0263(11) Uani 1 1 d .
H26 H 0.7052 0.0808 0.3012 0.032 Uiso 1 1 calc R
C34 C 0.5551(5) 0.1160(4) 0.2366(3) 0.0209(10) Uani 1 1 d .
H27 H 0.4962 0.1579 0.2740 0.025 Uiso 1 1 calc R
P2 P 0.18547(11) 0.15303(9) 0.33330(6) 0.0160(2) Uani 1 1 d .
C35 C 0.0153(5) 0.1761(3) 0.3801(3) 0.0208(10) Uani 1 1 d .
C36 C -0.0815(5) 0.2164(4) 0.3325(3) 0.0239(11) Uani 1 1 d .
H28 H -0.0577 0.2287 0.2772 0.029 Uiso 1 1 calc R
C37 C -0.2115(5) 0.2384(4) 0.3655(3) 0.0295(12) Uani 1 1 d .
H29 H -0.2768 0.2665 0.3330 0.035 Uiso 1 1 calc R
C38 C -0.2465(5) 0.2196(4) 0.4462(3) 0.0360(13) Uani 1 1 d .
H30 H -0.3359 0.2346 0.4689 0.043 Uiso 1 1 calc R
C39 C -0.1530(5) 0.1795(4) 0.4933(3) 0.0326(12) Uani 1 1 d .
H31 H -0.1781 0.1669 0.5485 0.039 Uiso 1 1 calc R
C40 C -0.0224(5) 0.1569(4) 0.4615(3) 0.0255(11) Uani 1 1 d .
H32 H 0.0417 0.1285 0.4947 0.031 Uiso 1 1 calc R
C41 C 0.2793(4) 0.1577(3) 0.4135(2) 0.0183(9) Uani 1 1 d .
C42 C 0.3321(4) 0.2479(4) 0.4166(3) 0.0217(10) Uani 1 1 d .
H33 H 0.3236 0.3031 0.3758 0.026 Uiso 1 1 calc R
C43 C 0.3966(5) 0.2575(4) 0.4786(3) 0.0274(11) Uani 1 1 d .
H34 H 0.4305 0.3200 0.4809 0.033 Uiso 1 1 calc R
C44 C 0.4119(5) 0.1764(4) 0.5371(3) 0.0300(12) Uani 1 1 d .
H35 H 0.4573 0.1831 0.5792 0.036 Uiso 1 1 calc R
C45 C 0.3622(5) 0.0865(4) 0.5350(3) 0.0282(11) Uani 1 1 d .
H36 H 0.3736 0.0308 0.5753 0.034 Uiso 1 1 calc R
C46 C 0.2945(5) 0.0771(4) 0.4733(3) 0.0241(10) Uani 1 1 d .
H37 H 0.2587 0.0152 0.4722 0.029 Uiso 1 1 calc R
C47 C 0.2166(5) 0.0109(3) 0.3163(2) 0.0178(9) Uani 1 1 d .
C48 C 0.3411(5) -0.0487(4) 0.3143(2) 0.0216(10) Uani 1 1 d .
H38 H 0.4107 -0.0170 0.3239 0.026 Uiso 1 1 calc R
C49 C 0.3650(5) -0.1551(4) 0.2982(3) 0.0234(10) Uani 1 1 d .
H39 H 0.4507 -0.1958 0.2971 0.028 Uiso 1 1 calc R
C50 C 0.2646(5) -0.2012(4) 0.2840(3) 0.0256(11) Uani 1 1 d .
H40 H 0.2810 -0.2738 0.2733 0.031 Uiso 1 1 calc R
C51 C 0.1405(5) -0.1423(4) 0.2854(3) 0.0257(11) Uani 1 1 d .
H41 H 0.0715 -0.1744 0.2754 0.031 Uiso 1 1 calc R
C52 C 0.1153(5) -0.0361(4) 0.3014(3) 0.0232(10) Uani 1 1 d .
H42 H 0.0295 0.0043 0.3022 0.028 Uiso 1 1 calc R
C53 C -0.1311(8) 0.4459(6) 0.0980(4) 0.068(2) Uani 1 1 d .
H43 H -0.0459 0.4547 0.1112 0.081 Uiso 1 1 calc R
H44 H -0.1653 0.5101 0.0655 0.081 Uiso 1 1 calc R
Cl1 Cl -0.2390(2) 0.4355(2) 0.18459(13) 0.1010(9) Uani 1 1 d .
Cl2 Cl -0.1074(3) 0.3360(2) 0.04331(15) 0.1206(11) Uani 1 1 d .

loop_
_atom_site_aniso_label
_atom_site_aniso_U_11
_atom_site_aniso_U_22
_atom_site_aniso_U_33
_atom_site_aniso_U_23
_atom_site_aniso_U_13
_atom_site_aniso_U_12
Pt1 0.01966(10) 0.01233(10) 0.01539(9) -0.00038(6) -0.00333(6) -0.00125(7)
Se1 0.0451(3) 0.0150(2) 0.0204(2) -0.00007(19) 0.0056(2) -0.0028(2)
C1 0.028(3) 0.015(2) 0.017(2) -0.0028(18) 0.0043(19) 0.000(2)
C2 0.033(3) 0.012(2) 0.023(2) -0.0056(18) 0.002(2) 0.001(2)
C3 0.028(3) 0.014(2) 0.027(3) -0.0022(19) -0.002(2) -0.002(2)
C4 0.025(3) 0.012(2) 0.027(2) 0.0034(19) -0.003(2) 0.002(2)
C5 0.030(3) 0.013(2) 0.044(3) 0.010(2) 0.002(2) -0.001(2)
C6 0.032(3) 0.031(3) 0.066(4) 0.016(3) -0.016(3) -0.007(3)
C7 0.056(4) 0.026(3) 0.065(4) 0.010(3) -0.037(3) -0.019(3)
C8 0.057(4) 0.019(3) 0.035(3) 0.005(2) -0.021(3) -0.012(3)
C9 0.038(3) 0.010(2) 0.025(2) 0.0013(19) -0.007(2) -0.005(2)
C10 0.028(3) 0.012(2) 0.031(3) -0.0002(19) -0.008(2) -0.004(2)
C11 0.044(3) 0.020(3) 0.033(3) 0.001(2) -0.009(2) -0.008(3)
C12 0.037(3) 0.027(3) 0.050(3) 0.011(3) -0.023(3) -0.008(3)
C13 0.027(3) 0.025(3) 0.065(4) 0.005(3) -0.004(3) 0.000(3)
C14 0.032(3) 0.026(3) 0.041(3) -0.003(2) 0.006(2) 0.001(3)
C15 0.027(3) 0.014(2) 0.034(3) 0.002(2) -0.004(2) -0.002(2)
C16 0.037(3) 0.016(2) 0.018(2) -0.0047(18) 0.002(2) -0.001(2)
P1 0.0194(6) 0.0141(6) 0.0155(5) -0.0002(4) -0.0041(5) -0.0016(5)
C17 0.022(3) 0.017(2) 0.019(2) 0.0008(18) -0.0011(19) 0.001(2)
C18 0.028(3) 0.024(3) 0.028(3) -0.004(2) -0.002(2) -0.005(2)
C19 0.029(3) 0.021(3) 0.037(3) 0.004(2) 0.004(2) -0.003(2)
C20 0.041(3) 0.029(3) 0.033(3) 0.014(2) 0.005(2) 0.006(3)
C21 0.044(4) 0.044(3) 0.025(3) 0.009(2) -0.010(2) 0.000(3)
C22 0.030(3) 0.029(3) 0.025(3) 0.002(2) -0.008(2) -0.003(2)
C23 0.023(3) 0.021(2) 0.011(2) -0.0027(18) -0.0013(18) -0.006(2)
C24 0.024(3) 0.023(3) 0.022(2) 0.0001(19) -0.006(2) -0.001(2)
C25 0.024(3) 0.036(3) 0.023(2) 0.001(2) -0.009(2) -0.004(2)
C26 0.034(3) 0.030(3) 0.024(3) 0.000(2) -0.008(2) -0.013(3)
C27 0.040(3) 0.020(3) 0.022(2) -0.004(2) 0.000(2) -0.010(2)
C28 0.024(3) 0.022(3) 0.018(2) -0.0016(19) -0.0032(19) -0.003(2)
C29 0.018(2) 0.015(2) 0.022(2) 0.0017(18) -0.0035(18) -0.004(2)
C30 0.023(3) 0.024(3) 0.020(2) -0.0015(19) -0.0049(19) -0.006(2)
C31 0.024(3) 0.024(3) 0.031(3) -0.006(2) -0.002(2) -0.002(2)
C32 0.018(3) 0.026(3) 0.033(3) 0.003(2) -0.008(2) -0.002(2)
C33 0.030(3) 0.028(3) 0.024(2) 0.004(2) -0.010(2) -0.009(2)
C34 0.022(3) 0.023(3) 0.018(2) -0.0006(19) -0.0026(19) -0.008(2)
P2 0.0164(6) 0.0143(6) 0.0172(6) 0.0004(4) -0.0034(4) -0.0026(5)
C35 0.020(3) 0.011(2) 0.031(3) -0.0024(19) -0.003(2) -0.001(2)
C36 0.025(3) 0.019(2) 0.030(3) 0.000(2) -0.009(2) -0.007(2)
C37 0.021(3) 0.021(3) 0.047(3) -0.004(2) -0.009(2) -0.001(2)
C38 0.022(3) 0.027(3) 0.056(4) -0.009(3) 0.005(3) -0.003(2)
C39 0.027(3) 0.031(3) 0.035(3) -0.001(2) 0.008(2) -0.004(2)
C40 0.026(3) 0.020(3) 0.029(3) 0.002(2) -0.001(2) -0.005(2)
C41 0.017(2) 0.018(2) 0.018(2) -0.0019(18) 0.0004(18) -0.001(2)
C42 0.017(2) 0.020(2) 0.026(2) -0.0027(19) -0.0050(19) 0.004(2)
C43 0.023(3) 0.024(3) 0.038(3) -0.009(2) -0.011(2) -0.002(2)
C44 0.021(3) 0.041(3) 0.027(3) -0.009(2) -0.010(2) 0.007(2)
C45 0.027(3) 0.033(3) 0.021(2) 0.003(2) -0.008(2) 0.005(2)
C46 0.024(3) 0.022(3) 0.025(2) -0.001(2) -0.004(2) 0.001(2)
C47 0.026(3) 0.013(2) 0.014(2) 0.0045(17) -0.0044(18) -0.003(2)
C48 0.027(3) 0.020(2) 0.018(2) 0.0011(19) -0.0049(19) -0.006(2)
C49 0.027(3) 0.017(2) 0.022(2) 0.0040(19) -0.004(2) 0.003(2)
C50 0.040(3) 0.013(2) 0.024(2) -0.0010(19) -0.006(2) -0.005(2)
C51 0.034(3) 0.018(2) 0.028(3) 0.001(2) -0.010(2) -0.010(2)
C52 0.028(3) 0.021(2) 0.023(2) 0.0020(19) -0.010(2) -0.007(2)
C53 0.066(5) 0.056(5) 0.078(5) -0.003(4) -0.012(4) -0.001(4)
Cl1 0.0601(13) 0.143(2) 0.0732(14) 0.0432(14) -0.0033(10) 0.0148(14)
Cl2 0.158(3) 0.0950(18) 0.1027(19) -0.0316(15) -0.0783(19) 0.0527(18)

loop_
_atom_type_symbol
_atom_type_description
_atom_type_scat_dispersion_real
_atom_type_scat_dispersion_imag
_atom_type_scat_source
C C 0.0033 0.0016 'International Tables Vol C Tables 4.2.6.8 and 6.1.1.4'
H H 0.0000 0.0000 'International Tables Vol C Tables 4.2.6.8 and 6.1.1.4'
P P 0.1023 0.0942 'International Tables Vol C Tables 4.2.6.8 and 6.1.1.4'
Cl Cl 0.1484 0.1585 'International Tables Vol C Tables 4.2.6.8 and 6.1.1.4'
Se Se -0.0929 2.2259 'International Tables Vol C Tables 4.2.6.8 and 6.1.1.4'
Pt Pt -1.7033 8.3905 'International Tables Vol C Tables 4.2.6.8 and 6.1.1.4'

loop_
_geom_angle_atom_site_label_1
_geom_angle_atom_site_label_2
_geom_angle_atom_site_label_3
_geom_angle
C2 Pt1 P2 94.31(13)
C2 Pt1 P1 164.96(13)
P2 Pt1 P1 99.87(4)
C2 Pt1 Se1 72.47(12)
P2 Pt1 Se1 166.18(3)
P1 Pt1 Se1 93.67(3)
C1 Se1 Pt1 78.89(13)
C10 C1 C4 108.2(3)
C10 C1 C2 106.2(4)
C4 C1 C2 107.6(4)
C10 C1 Se1 119.0(3)
C4 C1 Se1 114.8(3)
C2 C1 Se1 99.7(3)
C3 C2 C1 109.9(3)
C3 C2 Pt1 133.1(3)
C1 C2 Pt1 99.8(3)
C2 C3 C16 108.4(4)
C5 C4 C9 119.9(5)
C5 C4 C1 128.1(4)
C9 C4 C1 111.9(4)
C4 C5 C6 119.4(5)
C7 C6 C5 121.2(6)
C6 C7 C8 119.9(5)
C7 C8 C9 119.7(5)
C8 C9 C4 119.9(5)
C8 C9 C16 126.6(5)
C4 C9 C16 113.4(4)
C11 C10 C15 119.8(5)
C11 C10 C1 128.1(4)
C15 C10 C1 111.8(4)
C12 C11 C10 118.9(5)
C13 C12 C11 121.5(5)
C12 C13 C14 119.5(5)
C15 C14 C13 119.8(5)
C14 C15 C10 120.5(5)
C14 C15 C16 125.7(5)
C10 C15 C16 113.8(4)
C9 C16 C15 108.0(4)
C9 C16 C3 103.8(4)
C15 C16 C3 108.6(4)
C23 P1 C29 108.3(2)
C23 P1 C17 103.94(19)
C29 P1 C17 99.5(2)
C23 P1 Pt1 111.16(15)
C29 P1 Pt1 118.46(14)
C17 P1 Pt1 114.05(15)
C18 C17 C22 118.9(4)
C18 C17 P1 117.8(3)
C22 C17 P1 123.2(4)
C19 C18 C17 121.0(5)
C20 C19 C18 119.6(5)
C19 C20 C21 120.4(5)
C20 C21 C22 120.6(5)
C21 C22 C17 119.5(5)
C24 C23 C28 118.5(4)
C24 C23 P1 116.0(3)
C28 C23 P1 125.5(4)
C25 C24 C23 121.7(5)
C24 C25 C26 119.2(5)
C27 C26 C25 120.4(4)
C26 C27 C28 119.9(5)
C23 C28 C27 120.2(5)
C30 C29 C34 119.0(4)
C30 C29 P1 121.7(3)
C34 C29 P1 119.2(3)
C31 C30 C29 120.6(4)
C30 C31 C32 120.3(4)
C33 C32 C31 119.6(5)
C32 C33 C34 120.6(4)
C33 C34 C29 119.8(4)
C35 P2 C41 104.4(2)
C35 P2 C47 102.7(2)
C41 P2 C47 103.2(2)
C35 P2 Pt1 112.11(15)
C41 P2 Pt1 111.89(15)
C47 P2 Pt1 120.89(14)
C36 C35 C40 118.8(5)
C36 C35 P2 118.1(4)
C40 C35 P2 123.1(4)
C37 C36 C35 120.4(5)
C36 C37 C38 119.8(5)
C39 C38 C37 120.3(5)
C38 C39 C40 120.8(5)
C39 C40 C35 119.9(5)
C46 C41 C42 118.8(4)
C46 C41 P2 122.6(3)
C42 C41 P2 118.5(3)
C43 C42 C41 120.5(4)
C44 C43 C42 120.0(4)
C45 C44 C43 120.6(4)
C44 C45 C46 119.6(5)
C41 C46 C45 120.4(4)
C48 C47 C52 119.4(4)
C48 C47 P2 120.6(3)
C52 C47 P2 119.9(4)
C47 C48 C49 120.3(4)
C50 C49 C48 120.1(5)
C51 C50 C49 120.0(4)
C50 C51 C52 120.5(4)
C51 C52 C47 119.7(5)
Cl1 C53 Cl2 112.6(4)

loop_
_geom_bond_atom_site_label_1
_geom_bond_atom_site_label_2
_geom_bond_distance
Pt1 C2 2.113(4)
Pt1 P2 2.2532(11)
Pt1 P1 2.3012(11)
Pt1 Se1 2.4491(5)
Se1 C1 1.970(4)
C1 C10 1.499(7)
C1 C4 1.514(6)
C1 C2 1.559(6)
C2 C3 1.528(6)
C3 C16 1.574(6)
C4 C5 1.378(7)
C4 C9 1.407(6)
C5 C6 1.391(7)
C6 C7 1.376(9)
C7 C8 1.387(8)
C8 C9 1.393(6)
C9 C16 1.502(7)
C10 C11 1.393(7)
C10 C15 1.404(7)
C11 C12 1.388(8)
C12 C13 1.384(8)
C13 C14 1.396(8)
C14 C15 1.380(7)
C15 C16 1.507(7)
P1 C23 1.822(4)
P1 C29 1.824(5)
P1 C17 1.837(4)
C17 C18 1.391(6)
C17 C22 1.398(6)
C18 C19 1.388(7)
C19 C20 1.372(7)
C20 C21 1.378(8)
C21 C22 1.392(7)
C23 C24 1.388(6)
C23 C28 1.391(6)
C24 C25 1.379(6)
C25 C26 1.384(7)
C26 C27 1.380(7)
C27 C28 1.398(6)
C29 C30 1.393(6)
C29 C34 1.405(6)
C30 C31 1.370(7)
C31 C32 1.395(6)
C32 C33 1.379(7)
C33 C34 1.385(7)
P2 C35 1.824(5)
P2 C41 1.834(4)
P2 C47 1.842(4)
C35 C36 1.399(6)
C35 C40 1.401(6)
C36 C37 1.382(7)
C37 C38 1.387(7)
C38 C39 1.365(8)
C39 C40 1.383(7)
C41 C46 1.391(6)
C41 C42 1.393(6)
C42 C43 1.382(6)
C43 C44 1.380(7)
C44 C45 1.368(7)
C45 C46 1.399(6)
C47 C48 1.382(6)
C47 C52 1.395(6)
C48 C49 1.394(6)
C49 C50 1.376(7)
C50 C51 1.376(7)
C51 C52 1.391(6)
C53 Cl1 1.732(8)
C53 Cl2 1.737(7)
